data_4062341
loop_
_publ_author_name
'H. Schmidbaur'
'B. Djordjevic'
'K. A. Porter'
'A. Schier'
'S. Nogai'

_publ_section_title
;
Dinuclear Gold(I) "A-Frame" Complexes from Geminal Diauration of
2,4-Diketones, Methylene-Disulfones and Cyanomethylsulfones
;
_journal_name_full Organometallics
_journal_year 2003
_chemical_formula_sum 'C39 H36 As2 Au2 O4 S2'
_chemical_formula_weight 1176.57
_chemical_name_common '[(Ph3As)Au)]2C(SO2Me)2'
_space_group_IT_number 2
_symmetry_cell_setting triclinic
_symmetry_space_group_name_Hall '-P 1'
_symmetry_space_group_name_H-M 'P -1'
_cell_angle_alpha 103.8365(7)
_cell_angle_beta 99.8222(9)
_cell_angle_gamma 114.5907(8)
_cell_formula_units_Z 2
_cell_length_a 11.6199(2)
_cell_length_b 11.8709(2)
_cell_length_c 16.6124(3)
_cell_measurement_temperature 143(2)
_cell_volume 1926.19(6)
_diffrn_ambient_temperature 143(2)
_exptl_crystal_density_diffrn 2.029
_cod_depositor_comments
;
The following automatic conversions were performed:
'_symmetry_cell_setting' value 'Triclinic' changed to 'triclinic'
according to '/home/saulius/struct/CIF-dictionaries/cif_core.dic'
dictionary named 'cif_core.dic' version 2.4.1 from 2010-06-29.

Automatic conversion script
Id: cif_fix_enum 1527 2010-12-29 10:47:43Z saulius 
;
_cod_database_code 4062341

loop_
_symmetry_equiv_pos_as_xyz
'x, y, z'
'-x, -y, -z'

loop_
_atom_site_label
_atom_site_type_symbol
_atom_site_fract_x
_atom_site_fract_y
_atom_site_fract_z
_atom_site_U_iso_or_equiv
_atom_site_adp_type
_atom_site_occupancy
_atom_site_symmetry_multiplicity
_atom_site_calc_flag
_atom_site_refinement_flags
_atom_site_disorder_assembly
_atom_site_disorder_group
S1 S 0.11521(14) 0.44964(14) 0.12255(9) 0.0358(3) Uani 1 1 d . . .
C1 C 0.2347(5) 0.5388(5) 0.2242(3) 0.0234(10) Uani 1 1 d . . .
Au1 Au 0.415489(18) 0.550702(18) 0.214612(12) 0.02351(7) Uani 1 1 d . . .
As1 As 0.61654(5) 0.55161(5) 0.20523(3) 0.02327(12) Uani 1 1 d . . .
S2 S 0.19079(14) 0.49062(13) 0.31051(9) 0.0315(3) Uani 1 1 d . . .
As2 As 0.38557(5) 0.97060(5) 0.29225(3) 0.02769(12) Uani 1 1 d . . .
C2 C -0.0101(6) 0.4974(8) 0.1233(5) 0.0531(18) Uani 1 1 d . . .
H2A H -0.0925 0.4291 0.0777 0.080 Uiso 1 1 calc R . .
H2B H 0.0183 0.5810 0.1124 0.080 Uiso 1 1 calc R . .
H2C H -0.0256 0.5086 0.1802 0.080 Uiso 1 1 calc R . .
Au2 Au 0.304552(19) 0.741332(18) 0.258433(12) 0.02527(7) Uani 1 1 d . . .
C3 C 0.1890(8) 0.3389(6) 0.3007(5) 0.0510(17) Uani 1 1 d . . .
H3A H 0.1587 0.3084 0.3469 0.076 Uiso 1 1 calc R . .
H3B H 0.2789 0.3504 0.3061 0.076 Uiso 1 1 calc R . .
H3C H 0.1286 0.2733 0.2438 0.076 Uiso 1 1 calc R . .
O11 O 0.1763(4) 0.4923(5) 0.0591(3) 0.0501(11) Uani 1 1 d . . .
C11 C 0.5868(5) 0.3981(5) 0.1140(3) 0.0260(11) Uani 1 1 d . . .
O12 O 0.0548(5) 0.3099(4) 0.1089(3) 0.0603(13) Uani 1 1 d . . .
C12 C 0.6538(6) 0.3275(5) 0.1263(4) 0.0326(12) Uani 1 1 d . . .
H12A H 0.7183 0.3561 0.1806 0.039 Uiso 1 1 calc R . .
C13 C 0.6274(6) 0.2154(6) 0.0599(4) 0.0385(13) Uani 1 1 d . . .
H13A H 0.6742 0.1678 0.0683 0.046 Uiso 1 1 calc R . .
C14 C 0.5314(7) 0.1735(6) -0.0193(4) 0.0429(15) Uani 1 1 d . . .
H14A H 0.5122 0.0961 -0.0647 0.051 Uiso 1 1 calc R . .
C15 C 0.4651(6) 0.2418(6) -0.0323(4) 0.0425(14) Uani 1 1 d . . .
H15A H 0.4017 0.2133 -0.0871 0.051 Uiso 1 1 calc R . .
C16 C 0.4896(6) 0.3535(6) 0.0344(4) 0.0334(12) Uani 1 1 d . . .
H16A H 0.4408 0.3992 0.0259 0.040 Uiso 1 1 calc R . .
O21 O 0.2943(5) 0.5863(4) 0.3895(2) 0.0464(11) Uani 1 1 d . . .
C21 C 0.7494(5) 0.6994(5) 0.1862(3) 0.0255(10) Uani 1 1 d . . .
O22 O 0.0571(4) 0.4665(4) 0.3065(3) 0.0460(11) Uani 1 1 d . . .
C22 C 0.8057(5) 0.6803(5) 0.1201(3) 0.0261(11) Uani 1 1 d . . .
H22A H 0.7803 0.5937 0.0834 0.031 Uiso 1 1 calc R . .
C23 C 0.9000(5) 0.7902(6) 0.1087(4) 0.0334(12) Uani 1 1 d . . .
H23A H 0.9390 0.7783 0.0637 0.040 Uiso 1 1 calc R . .
C24 C 0.9369(6) 0.9144(6) 0.1612(4) 0.0397(14) Uani 1 1 d . . .
H24A H 1.0020 0.9882 0.1528 0.048 Uiso 1 1 calc R . .
C25 C 0.8802(6) 0.9349(6) 0.2274(4) 0.0404(14) Uani 1 1 d . . .
H25A H 0.9062 1.0219 0.2637 0.049 Uiso 1 1 calc R . .
C26 C 0.7859(6) 0.8267(6) 0.2393(4) 0.0350(12) Uani 1 1 d . . .
H26A H 0.7459 0.8392 0.2837 0.042 Uiso 1 1 calc R . .
C31 C 0.7100(6) 0.5438(5) 0.3097(3) 0.0290(11) Uani 1 1 d . . .
C32 C 0.8456(6) 0.5893(6) 0.3340(4) 0.0344(13) Uani 1 1 d . . .
H32A H 0.8971 0.6283 0.2999 0.041 Uiso 1 1 calc R . .
C33 C 0.9060(7) 0.5773(6) 0.4092(4) 0.0414(14) Uani 1 1 d . . .
H33A H 0.9990 0.6073 0.4262 0.050 Uiso 1 1 calc R . .
C34 C 0.8317(7) 0.5223(6) 0.4587(4) 0.0412(15) Uani 1 1 d . . .
H34A H 0.8739 0.5146 0.5098 0.049 Uiso 1 1 calc R . .
C35 C 0.6989(7) 0.4788(6) 0.4359(4) 0.0395(14) Uani 1 1 d . . .
H35A H 0.6491 0.4417 0.4713 0.047 Uiso 1 1 calc R . .
C36 C 0.6351(6) 0.4883(5) 0.3609(3) 0.0318(12) Uani 1 1 d . . .
H36A H 0.5419 0.4574 0.3447 0.038 Uiso 1 1 calc R . .
C41 C 0.3194(5) 1.0132(5) 0.1952(3) 0.0272(11) Uani 1 1 d . . .
C42 C 0.3373(6) 1.1408(5) 0.2075(4) 0.0332(12) Uani 1 1 d . . .
H42A H 0.3855 1.2079 0.2631 0.040 Uiso 1 1 calc R . .
C43 C 0.2855(6) 1.1690(6) 0.1394(4) 0.0410(14) Uani 1 1 d . . .
H43A H 0.2981 1.2559 0.1479 0.049 Uiso 1 1 calc R . .
C44 C 0.2156(6) 1.0726(6) 0.0588(4) 0.0414(14) Uani 1 1 d . . .
H44A H 0.1799 1.0930 0.0119 0.050 Uiso 1 1 calc R . .
C45 C 0.1967(6) 0.9455(6) 0.0457(4) 0.0407(14) Uani 1 1 d . . .
H45A H 0.1472 0.8784 -0.0098 0.049 Uiso 1 1 calc R . .
C46 C 0.2509(5) 0.9173(5) 0.1148(4) 0.0323(12) Uani 1 1 d . . .
H46A H 0.2403 0.8310 0.1061 0.039 Uiso 1 1 calc R . .
C51 C 0.3331(6) 1.0550(5) 0.3837(4) 0.0322(12) Uani 1 1 d . . .
C52 C 0.1970(6) 1.0042(6) 0.3715(4) 0.0411(14) Uani 1 1 d . . .
H52A H 0.1353 0.9295 0.3217 0.049 Uiso 1 1 calc R . .
C53 C 0.1513(7) 1.0627(7) 0.4319(4) 0.0473(15) Uani 1 1 d . . .
H53A H 0.0587 1.0292 0.4235 0.057 Uiso 1 1 calc R . .
C54 C 0.2432(7) 1.1710(6) 0.5051(4) 0.0482(16) Uani 1 1 d . . .
H54A H 0.2129 1.2113 0.5470 0.058 Uiso 1 1 calc R . .
C55 C 0.3770(7) 1.2202(6) 0.5173(4) 0.0458(15) Uani 1 1 d . . .
H55A H 0.4389 1.2943 0.5674 0.055 Uiso 1 1 calc R . .
C56 C 0.4219(6) 1.1617(5) 0.4566(4) 0.0374(13) Uani 1 1 d . . .
H56A H 0.5147 1.1957 0.4654 0.045 Uiso 1 1 calc R . .
C61 C 0.5772(6) 1.0715(5) 0.3269(4) 0.0324(12) Uani 1 1 d . . .
C62 C 0.6429(6) 1.1490(5) 0.2831(4) 0.0344(12) Uani 1 1 d . . .
H62A H 0.5933 1.1563 0.2347 0.041 Uiso 1 1 calc R . .
C63 C 0.7795(6) 1.2163(6) 0.3083(4) 0.0401(14) Uani 1 1 d . . .
H63A H 0.8242 1.2698 0.2777 0.048 Uiso 1 1 calc R . .
C64 C 0.8507(6) 1.2051(6) 0.3785(4) 0.0438(15) Uani 1 1 d . . .
H64A H 0.9451 1.2531 0.3970 0.053 Uiso 1 1 calc R . .
C65 C 0.7892(7) 1.1278(8) 0.4213(5) 0.0543(18) Uani 1 1 d . . .
H65A H 0.8400 1.1198 0.4687 0.065 Uiso 1 1 calc R . .
C66 C 0.6498(7) 1.0585(7) 0.3960(5) 0.0497(16) Uani 1 1 d . . .
H66A H 0.6058 1.0034 0.4260 0.060 Uiso 1 1 calc R . .

loop_
_atom_site_aniso_label
_atom_site_aniso_U_11
_atom_site_aniso_U_22
_atom_site_aniso_U_33
_atom_site_aniso_U_23
_atom_site_aniso_U_13
_atom_site_aniso_U_12
S1 0.0262(7) 0.0393(8) 0.0271(7) -0.0026(6) -0.0006(6) 0.0135(6)
C1 0.019(2) 0.022(2) 0.025(3) 0.004(2) 0.005(2) 0.008(2)
Au1 0.02068(11) 0.02513(11) 0.02463(12) 0.00782(9) 0.00699(9) 0.01125(9)
As1 0.0215(3) 0.0284(3) 0.0212(3) 0.0083(2) 0.0071(2) 0.0130(2)
S2 0.0357(7) 0.0298(7) 0.0345(7) 0.0150(6) 0.0178(7) 0.0158(6)
As2 0.0310(3) 0.0202(2) 0.0293(3) 0.0071(2) 0.0093(2) 0.0107(2)
C2 0.031(3) 0.075(5) 0.057(4) 0.022(4) 0.007(3) 0.032(4)
Au2 0.02639(12) 0.02070(11) 0.02729(12) 0.00723(9) 0.00859(9) 0.01040(9)
C3 0.068(5) 0.042(4) 0.066(4) 0.032(3) 0.040(4) 0.032(3)
O11 0.045(3) 0.081(3) 0.022(2) 0.008(2) 0.004(2) 0.035(3)
C11 0.021(2) 0.029(3) 0.027(3) 0.010(2) 0.009(2) 0.010(2)
O12 0.044(3) 0.031(2) 0.061(3) -0.014(2) -0.011(3) 0.005(2)
C12 0.031(3) 0.035(3) 0.033(3) 0.014(3) 0.010(3) 0.016(3)
C13 0.046(4) 0.032(3) 0.042(3) 0.008(3) 0.013(3) 0.026(3)
C14 0.051(4) 0.029(3) 0.038(3) 0.001(3) 0.013(3) 0.016(3)
C15 0.042(4) 0.040(3) 0.030(3) 0.003(3) 0.001(3) 0.015(3)
C16 0.034(3) 0.036(3) 0.028(3) 0.008(3) 0.003(3) 0.018(3)
O21 0.054(3) 0.050(3) 0.022(2) 0.014(2) 0.005(2) 0.014(2)
C21 0.022(3) 0.029(3) 0.022(3) 0.008(2) 0.003(2) 0.011(2)
O22 0.044(2) 0.049(3) 0.061(3) 0.026(2) 0.033(2) 0.026(2)
C22 0.023(3) 0.028(3) 0.024(3) 0.005(2) 0.005(2) 0.013(2)
C23 0.024(3) 0.038(3) 0.032(3) 0.009(3) 0.009(3) 0.010(2)
C24 0.036(3) 0.034(3) 0.031(3) 0.010(3) 0.005(3) 0.004(3)
C25 0.042(3) 0.024(3) 0.039(3) 0.002(3) 0.007(3) 0.008(3)
C26 0.034(3) 0.036(3) 0.026(3) 0.004(2) 0.009(3) 0.013(3)
C31 0.037(3) 0.031(3) 0.022(3) 0.007(2) 0.009(2) 0.019(3)
C32 0.034(3) 0.054(4) 0.026(3) 0.014(3) 0.012(3) 0.029(3)
C33 0.046(4) 0.054(4) 0.027(3) 0.004(3) 0.001(3) 0.036(3)
C34 0.065(4) 0.045(3) 0.020(3) 0.009(3) 0.005(3) 0.036(3)
C35 0.057(4) 0.031(3) 0.023(3) 0.011(2) 0.008(3) 0.016(3)
C36 0.038(3) 0.024(3) 0.024(3) 0.005(2) 0.006(3) 0.009(2)
C41 0.024(3) 0.023(2) 0.029(3) 0.004(2) 0.007(2) 0.008(2)
C42 0.035(3) 0.023(3) 0.034(3) 0.006(2) 0.007(3) 0.010(2)
C43 0.047(4) 0.036(3) 0.044(4) 0.019(3) 0.016(3) 0.020(3)
C44 0.036(3) 0.054(4) 0.042(4) 0.027(3) 0.014(3) 0.022(3)
C45 0.032(3) 0.041(3) 0.028(3) 0.002(3) 0.005(3) 0.006(3)
C46 0.033(3) 0.027(3) 0.033(3) 0.007(2) 0.012(3) 0.011(2)
C51 0.037(3) 0.027(3) 0.032(3) 0.009(2) 0.013(3) 0.014(2)
C52 0.044(4) 0.038(3) 0.035(3) 0.005(3) 0.009(3) 0.019(3)
C53 0.043(4) 0.052(4) 0.045(4) 0.012(3) 0.019(3) 0.023(3)
C54 0.068(5) 0.045(4) 0.037(3) 0.008(3) 0.021(4) 0.033(4)
C55 0.056(4) 0.035(3) 0.035(3) 0.001(3) 0.010(3) 0.018(3)
C56 0.042(3) 0.024(3) 0.038(3) 0.006(3) 0.009(3) 0.011(3)
C61 0.036(3) 0.029(3) 0.030(3) 0.006(2) 0.008(3) 0.016(3)
C62 0.035(3) 0.034(3) 0.033(3) 0.013(3) 0.007(3) 0.017(3)
C63 0.035(3) 0.035(3) 0.046(4) 0.012(3) 0.013(3) 0.014(3)
C64 0.026(3) 0.047(4) 0.043(4) 0.004(3) -0.001(3) 0.015(3)
C65 0.040(4) 0.068(5) 0.044(4) 0.019(4) -0.006(3) 0.024(4)
C66 0.044(4) 0.061(4) 0.049(4) 0.032(4) 0.012(3) 0.024(3)

loop_
_geom_bond_atom_site_label_1
_geom_bond_atom_site_label_2
_geom_bond_distance
_geom_bond_site_symmetry_2
_geom_bond_publ_flag
S1 O11 1.443(5) . ?
S1 O12 1.446(5) . ?
S1 C1 1.738(5) . ?
S1 C2 1.770(6) . ?
C1 S2 1.745(5) . ?
C1 Au2 2.080(5) . ?
C1 Au1 2.082(5) . ?
Au1 As1 2.3636(5) . ?
Au1 Au2 3.0451(3) . ?
As1 C11 1.927(5) . ?
As1 C31 1.928(5) . ?
As1 C21 1.934(5) . ?
S2 O21 1.439(4) . ?
S2 O22 1.444(4) . ?
S2 C3 1.761(6) . ?
As2 C41 1.933(5) . ?
As2 C61 1.933(6) . ?
As2 C51 1.944(5) . ?
As2 Au2 2.3590(5) . ?
C2 H2A 0.9800 . ?
C2 H2B 0.9800 . ?
C2 H2C 0.9800 . ?
C3 H3A 0.9800 . ?
C3 H3B 0.9800 . ?
C3 H3C 0.9800 . ?
C11 C12 1.385(7) . ?
C11 C16 1.401(7) . ?
C12 C13 1.387(8) . ?
C12 H12A 0.9500 . ?
C13 C14 1.395(9) . ?
C13 H13A 0.9500 . ?
C14 C15 1.359(9) . ?
C14 H14A 0.9500 . ?
C15 C16 1.393(8) . ?
C15 H15A 0.9500 . ?
C16 H16A 0.9500 . ?
C21 C22 1.390(7) . ?
C21 C26 1.395(8) . ?
C22 C23 1.393(7) . ?
C22 H22A 0.9500 . ?
C23 C24 1.360(8) . ?
C23 H23A 0.9500 . ?
C24 C25 1.397(9) . ?
C24 H24A 0.9500 . ?
C25 C26 1.384(8) . ?
C25 H25A 0.9500 . ?
C26 H26A 0.9500 . ?
C31 C32 1.382(8) . ?
C31 C36 1.400(7) . ?
C32 C33 1.394(8) . ?
C32 H32A 0.9500 . ?
C33 C34 1.370(9) . ?
C33 H33A 0.9500 . ?
C34 C35 1.355(9) . ?
C34 H34A 0.9500 . ?
C35 C36 1.390(8) . ?
C35 H35A 0.9500 . ?
C36 H36A 0.9500 . ?
C41 C46 1.367(8) . ?
C41 C42 1.398(7) . ?
C42 C43 1.368(8) . ?
C42 H42A 0.9500 . ?
C43 C44 1.372(9) . ?
C43 H43A 0.9500 . ?
C44 C45 1.386(9) . ?
C44 H44A 0.9500 . ?
C45 C46 1.393(8) . ?
C45 H45A 0.9500 . ?
C46 H46A 0.9500 . ?
C51 C56 1.375(8) . ?
C51 C52 1.395(8) . ?
C52 C53 1.387(9) . ?
C52 H52A 0.9500 . ?
C53 C54 1.392(9) . ?
C53 H53A 0.9500 . ?
C54 C55 1.371(10) . ?
C54 H54A 0.9500 . ?
C55 C56 1.384(8) . ?
C55 H55A 0.9500 . ?
C56 H56A 0.9500 . ?
C61 C62 1.372(8) . ?
C61 C66 1.385(8) . ?
C62 C63 1.375(8) . ?
C62 H62A 0.9500 . ?
C63 C64 1.378(9) . ?
C63 H63A 0.9500 . ?
C64 C65 1.341(9) . ?
C64 H64A 0.9500 . ?
C65 C66 1.403(9) . ?
C65 H65A 0.9500 . ?
C66 H66A 0.9500 . ?
